data_2300227
loop_
_publ_author_name
'Stone, Kevin H.'
'Lapidus, Saul H.'
'Stephens, Peter W.'

_publ_section_title
;
 Implementation and use of robust refinement in powder diffraction in
 the presence of impurities
;
_journal_coeditor_code DB5058
_journal_issue 3
_journal_name_full 'Journal of Applied Crystallography'
_journal_page_first 385
_journal_page_last 391
_journal_paper_doi 10.1107/S0021889809008450
_journal_volume 42
_journal_year 2009
_chemical_formula_moiety 'C13 H18 O2'
_chemical_formula_structural 'C13 H18 O2'
_chemical_formula_sum 'C13 H18 O2'
_chemical_formula_weight 206.27
_chemical_name_common ibuprofen
_space_group_crystal_system monoclinic
_space_group_IT_number 14
_space_group_name_Hall '-P 2ybc'
_space_group_name_H-M_alt 'P 1 21/c 1'
_cell_angle_alpha 90
_cell_angle_beta 99.430(11)
_cell_angle_gamma 90
_cell_formula_units_Z 4
_cell_length_a 14.670(2)
_cell_length_b 7.8886(12)
_cell_length_c 10.7304(14)
_cell_volume 1225.0(3)
_diffrn_radiation_monochromator 'double Si(111)'
_diffrn_radiation_wavelength 0.698291
_cod_data_source_file db5058.cif
_cod_data_source_block Ib_6%_Dual_Rietveld
_cod_depositor_comments
;
 Updating space group information.

 Antanas Vaitkus,
 2018-06-07

The following automatic conversions were performed:
'_space_group_crystal_system' value 'Monoclinic' changed to 'monoclinic'
according to '/home/saulius/struct/CIF-dictionaries/cif_core.dic'
dictionary named 'cif_core.dic' version 2.4.1 from 2010-06-29.

Automatic conversion script
Id: cif_fix_enum 1527 2010-12-29 10:47:43Z saulius 
;
_cod_database_code 2300227

loop_
_space_group_symop_id
_space_group_symop_operation_xyz
1 x,y,z
2 -x,y+1/2,-z+1/2
3 -x,-y,-z
4 x,-y+1/2,z+1/2

loop_
_atom_site_type_symbol
_atom_site_label
_atom_site_fract_x
_atom_site_fract_y
_atom_site_fract_z
_atom_site_occupancy
C C1a 0.6941594 -0.3824876 1.055232 1
C C2a 0.6466663 -0.5302843 0.9982654 1
C C3a 0.6889553 -0.6340694 0.9129725 1
C C4a 0.7787375 -0.5900577 0.8846464 1
C C5a 0.8262306 -0.442261 0.941613 1
C C6a 0.7839415 -0.3384759 1.026906 1
C C7a 0.646311 -0.2650587 1.151738 1
C C8a 0.6137872 -0.4088377 1.244538 1
C C9a 0.5562075 -0.1520573 1.169575 1
C C10a 0.8265859 -0.7074865 0.7881408 1
C C11a 0.9289086 -0.766007 0.8581698 1
C C12a 0.9632072 -0.7937824 0.7224747 1
C C13a 0.863701 -0.8824172 0.9333183 1
O O1a 0.6142452 -0.009553239 1.099653 1
O O2a 0.4988342 -0.1618536 1.056389 1
H H1a 0.5768001 0.09653105 1.084035 1
H H7a 0.6913843 -0.1772883 1.190576 1
H H8a 0.559852 -0.4728581 1.198126 1
H H8b 0.6675675 -0.4828049 1.278198 1
H H8c 0.6009347 -0.3540173 1.32388 1
H H2a 0.5843967 -0.5608092 1.017911 1
H H3a 0.6560159 -0.7365758 0.8734626 1
H H5a 0.8885002 -0.4117361 0.921967 1
H H6a 0.816881 -0.2359694 1.066416 1
H H10a 0.7847752 -0.804417 0.7581033 1
H H10b 0.8425782 -0.6356102 0.7180509 1
H H11a 0.9651213 -0.6639341 0.8921399 1
H H12a 0.9094969 -0.8287559 0.6577492 1
H H12b 0.9946288 -0.688683 0.6991948 1
H H12c 1.015486 -0.8766482 0.7326222 1
H H13a 0.9022355 -0.9715016 0.983119 1
H H13b 0.8300109 -0.8080809 0.9860536 1
H H13c 0.811195 -0.9295239 0.8718465 1

loop_
_atom_type_symbol
_atom_type_description
_atom_type_scat_dispersion_real
_atom_type_scat_dispersion_imag
_atom_type_scat_source
? ? ? ? ?
